data_2229258
loop_
_publ_author_name
'Dong, Su-Lan'
'Cheng, Xiao-Chun'

_publ_section_title
;
 2-(4-Bromophenyl)-1-ethyl-1<i>H</i>-1,3-benzodiazole
;
_journal_coeditor_code VM2072
_journal_issue 2
_journal_name_full 'Acta Crystallographica Section E'
_journal_page_first o379
_journal_paper_doi 10.1107/S1600536811001097
_journal_volume 67
_journal_year 2011
_chemical_formula_iupac 'C15 H13 Br N2'
_chemical_formula_moiety 'C15 H13 Br N2'
_chemical_formula_sum 'C15 H13 Br N2'
_chemical_formula_weight 301.18
_chemical_name_systematic
;
2-(4-Bromophenyl)-1-ethyl-1<i>H</i>-1,3-benzodiazole
;
_space_group_IT_number 2
_symmetry_cell_setting triclinic
_symmetry_space_group_name_Hall '-P 1'
_symmetry_space_group_name_H-M 'P -1'
_atom_sites_solution_hydrogens geom
_atom_sites_solution_primary direct
_atom_sites_solution_secondary difmap
_audit_creation_method SHELXL-97
_cell_angle_alpha 76.72(3)
_cell_angle_beta 78.44(3)
_cell_angle_gamma 61.05(3)
_cell_formula_units_Z 2
_cell_length_a 9.0780(18)
_cell_length_b 9.1480(18)
_cell_length_c 9.2750(19)
_cell_measurement_reflns_used 25
_cell_measurement_temperature 293(2)
_cell_measurement_theta_max 14
_cell_measurement_theta_min 10
_cell_volume 652.4(3)
_computing_cell_refinement 'CAD-4 Software (Enraf--Nonius, 1985)'
_computing_data_collection 'CAD-4 Software (Enraf--Nonius, 1985)'
_computing_data_reduction 'XCAD4 (Harms & Wocadlo, 1995)'
_computing_molecular_graphics 'SHELXTL (Sheldrick, 2008)'
_computing_publication_material 'SHELXTL (Sheldrick, 2008)'
_computing_structure_refinement 'SHELXL97 (Sheldrick, 2008)'
_computing_structure_solution 'SHELXS97 (Sheldrick, 2008)'
_diffrn_ambient_temperature 293(2)
_diffrn_measured_fraction_theta_full 1.000
_diffrn_measured_fraction_theta_max 1.000
_diffrn_measurement_device_type 'Enraf--Nonius CAD-4'
_diffrn_measurement_method \w/2\q
_diffrn_radiation_monochromator graphite
_diffrn_radiation_source 'fine-focus sealed tube'
_diffrn_radiation_type MoK\a
_diffrn_radiation_wavelength 0.71073
_diffrn_reflns_av_R_equivalents 0.0680
_diffrn_reflns_av_sigmaI/netI 0.0634
_diffrn_reflns_limit_h_max 10
_diffrn_reflns_limit_h_min 0
_diffrn_reflns_limit_k_max 11
_diffrn_reflns_limit_k_min -9
_diffrn_reflns_limit_l_max 11
_diffrn_reflns_limit_l_min -10
_diffrn_reflns_number 2550
_diffrn_reflns_theta_full 25.37
_diffrn_reflns_theta_max 25.37
_diffrn_reflns_theta_min 2.27
_diffrn_standards_decay_% 1
_diffrn_standards_interval_count 200
_diffrn_standards_interval_time 120
_diffrn_standards_number 3
_exptl_absorpt_coefficient_mu 3.133
_exptl_absorpt_correction_T_max 0.7447
_exptl_absorpt_correction_T_min 0.5730
_exptl_absorpt_correction_type psi-scan
_exptl_absorpt_process_details '(North <i>et al.</i>, 1968)'
_exptl_crystal_colour colourless
_exptl_crystal_density_diffrn 1.533
_exptl_crystal_density_method 'not measured'
_exptl_crystal_description block
_exptl_crystal_F_000 304
_exptl_crystal_size_max 0.20
_exptl_crystal_size_mid 0.10
_exptl_crystal_size_min 0.10
_refine_diff_density_max 0.277
_refine_diff_density_min -0.317
_refine_ls_extinction_method none
_refine_ls_goodness_of_fit_ref 1.001
_refine_ls_hydrogen_treatment constr
_refine_ls_matrix_type full
_refine_ls_number_parameters 163
_refine_ls_number_reflns 2388
_refine_ls_number_restraints 0
_refine_ls_restrained_S_all 1.001
_refine_ls_R_factor_all 0.1114
_refine_ls_R_factor_gt 0.0498
_refine_ls_shift/su_max 0.000
_refine_ls_shift/su_mean 0.000
_refine_ls_structure_factor_coef Fsqd
_refine_ls_weighting_details 'calc w=1/[\s^2^(Fo^2^)+(0.0490P)^2^+0.0000P] where P=(Fo^2^+2Fc^2^)/3'
_refine_ls_weighting_scheme calc
_refine_ls_wR_factor_gt 0.0945
_refine_ls_wR_factor_ref 0.1109
_reflns_number_gt 1322
_reflns_number_total 2388
_reflns_threshold_expression I>2sigma(I)
_cod_data_source_file vm2072.cif
_cod_data_source_block I
_cod_original_cell_volume 652.4(2)
_cod_database_code 2229258
_cod_database_fobs_code 2229258

loop_
_symmetry_equiv_pos_site_id
_symmetry_equiv_pos_as_xyz
1 x,y,z
2 -x,-y,-z

loop_
_atom_site_type_symbol
_atom_site_label
_atom_site_fract_x
_atom_site_fract_y
_atom_site_fract_z
_atom_site_U_iso_or_equiv
_atom_site_adp_type
_atom_site_calc_flag
_atom_site_refinement_flags
_atom_site_occupancy
_atom_site_disorder_assembly
_atom_site_disorder_group
Br Br 0.32320(8) -0.57697(8) 0.48665(6) 0.0929(3) Uani d . 1 . .
N N1 0.1726(4) -0.8039(4) -0.1030(4) 0.0524(9) Uani d . 1 . .
C C1 0.2103(5) -1.0699(6) -0.0928(5) 0.0519(12) Uani d . 1 . .
N N2 0.2453(4) -1.0570(5) 0.0412(4) 0.0486(9) Uani d . 1 . .
C C2 0.2144(6) -1.2057(7) -0.1407(6) 0.0698(14) Uani d . 1 . .
H H2A 0.2384 -1.3083 -0.0784 0.084 Uiso calc R 1 . .
C C3 0.1808(7) -1.1794(9) -0.2856(7) 0.0872(19) Uani d . 1 . .
H H3A 0.1828 -1.2662 -0.3234 0.105 Uiso calc R 1 . .
C C4 0.1437(6) -1.0237(9) -0.3760(6) 0.0827(18) Uani d . 1 . .
H H4A 0.1248 -1.0112 -0.4741 0.099 Uiso calc R 1 . .
C C5 0.1337(5) -0.8882(7) -0.3275(5) 0.0694(14) Uani d . 1 . .
H H5A 0.1054 -0.7847 -0.3892 0.083 Uiso calc R 1 . .
C C6 0.1682(5) -0.9129(6) -0.1804(5) 0.0524(12) Uani d . 1 . .
C C7 0.2206(5) -0.8950(6) 0.0272(5) 0.0461(10) Uani d . 1 . .
C C8 0.2462(5) -0.8272(5) 0.1432(4) 0.0439(10) Uani d . 1 . .
C C9 0.1320(6) -0.6632(6) 0.1667(5) 0.0538(11) Uani d . 1 . .
H H9A 0.0382 -0.6028 0.1131 0.065 Uiso calc R 1 . .
C C10 0.1543(6) -0.5881(6) 0.2670(5) 0.0631(13) Uani d . 1 . .
H H10A 0.0761 -0.4783 0.2818 0.076 Uiso calc R 1 . .
C C11 0.2940(6) -0.6771(6) 0.3456(5) 0.0552(12) Uani d . 1 . .
C C12 0.4095(6) -0.8382(6) 0.3237(4) 0.0563(12) Uani d . 1 . .
H H12A 0.5034 -0.8977 0.3773 0.068 Uiso calc R 1 . .
C C13 0.3864(5) -0.9121(6) 0.2220(4) 0.0515(11) Uani d . 1 . .
H H13A 0.4665 -1.0209 0.2061 0.062 Uiso calc R 1 . .
C C14 0.2964(6) -1.1962(6) 0.1673(5) 0.0588(12) Uani d . 1 . .
H H14A 0.2218 -1.2480 0.1842 0.071 Uiso calc R 1 . .
H H14B 0.2831 -1.1505 0.2564 0.071 Uiso calc R 1 . .
C C15 0.4772(6) -1.3301(6) 0.1421(5) 0.0673(13) Uani d . 1 . .
H H15A 0.5041 -1.4173 0.2274 0.101 Uiso calc R 1 . .
H H15B 0.5519 -1.2802 0.1271 0.101 Uiso calc R 1 . .
H H15C 0.4905 -1.3781 0.0556 0.101 Uiso calc R 1 . .

loop_
_atom_site_aniso_label
_atom_site_aniso_U_11
_atom_site_aniso_U_22
_atom_site_aniso_U_33
_atom_site_aniso_U_12
_atom_site_aniso_U_13
_atom_site_aniso_U_23
Br 0.1271(6) 0.1207(6) 0.0706(4) -0.0799(5) 0.0003(3) -0.0424(3)
N1 0.052(2) 0.057(2) 0.044(2) -0.018(2) -0.0118(18) -0.0083(19)
C1 0.042(3) 0.064(3) 0.056(3) -0.022(3) 0.000(2) -0.030(3)
N2 0.046(2) 0.055(3) 0.047(2) -0.0224(19) -0.0062(17) -0.0112(19)
C2 0.057(3) 0.079(4) 0.085(4) -0.033(3) 0.001(3) -0.037(3)
C3 0.069(4) 0.128(6) 0.098(5) -0.055(4) 0.006(3) -0.068(4)
C4 0.057(4) 0.138(6) 0.072(4) -0.045(4) -0.006(3) -0.051(4)
C5 0.050(3) 0.102(4) 0.051(3) -0.024(3) -0.006(2) -0.028(3)
C6 0.036(3) 0.067(4) 0.052(3) -0.019(2) -0.005(2) -0.019(3)
C7 0.040(3) 0.051(3) 0.047(3) -0.020(2) 0.000(2) -0.014(2)
C8 0.045(3) 0.048(3) 0.037(2) -0.021(2) -0.002(2) -0.007(2)
C9 0.057(3) 0.048(3) 0.051(3) -0.018(3) -0.013(2) -0.005(2)
C10 0.075(4) 0.048(3) 0.066(3) -0.025(3) 0.001(3) -0.022(2)
C11 0.068(3) 0.065(3) 0.046(3) -0.039(3) 0.001(2) -0.017(2)
C12 0.050(3) 0.072(4) 0.047(3) -0.025(3) -0.005(2) -0.017(2)
C13 0.045(3) 0.052(3) 0.053(3) -0.014(2) -0.006(2) -0.017(2)
C14 0.065(3) 0.057(3) 0.058(3) -0.035(3) 0.000(2) -0.007(3)
C15 0.060(3) 0.060(3) 0.075(3) -0.023(3) -0.005(3) -0.012(3)

loop_
_atom_type_symbol
_atom_type_description
_atom_type_scat_dispersion_real
_atom_type_scat_dispersion_imag
_atom_type_scat_source
C C 0.0033 0.0016 'International Tables Vol C Tables 4.2.6.8 and 6.1.1.4'
H H 0.0000 0.0000 'International Tables Vol C Tables 4.2.6.8 and 6.1.1.4'
N N 0.0061 0.0033 'International Tables Vol C Tables 4.2.6.8 and 6.1.1.4'
Br Br -0.2901 2.4595 'International Tables Vol C Tables 4.2.6.8 and 6.1.1.4'

loop_
_geom_angle_atom_site_label_1
_geom_angle_atom_site_label_2
_geom_angle_atom_site_label_3
_geom_angle_site_symmetry_1
_geom_angle_site_symmetry_3
_geom_angle
_geom_angle_publ_flag
C7 N1 C6 . . 104.7(4) ?
N2 C1 C6 . . 105.7(4) ?
N2 C1 C2 . . 130.8(5) ?
C6 C1 C2 . . 123.5(4) ?
C7 N2 C1 . . 105.7(4) ?
C7 N2 C14 . . 130.3(3) ?
C1 N2 C14 . . 123.9(4) ?
C3 C2 C1 . . 116.3(5) ?
C3 C2 H2A . . 121.9 ?
C1 C2 H2A . . 121.9 ?
C2 C3 C4 . . 120.6(5) ?
C2 C3 H3A . . 119.7 ?
C4 C3 H3A . . 119.7 ?
C5 C4 C3 . . 123.2(5) ?
C5 C4 H4A . . 118.4 ?
C3 C4 H4A . . 118.4 ?
C4 C5 C6 . . 117.0(5) ?
C4 C5 H5A . . 121.5 ?
C6 C5 H5A . . 121.5 ?
N1 C6 C1 . . 110.4(4) ?
N1 C6 C5 . . 130.2(5) ?
C1 C6 C5 . . 119.4(4) ?
N1 C7 N2 . . 113.5(4) ?
N1 C7 C8 . . 122.5(4) ?
N2 C7 C8 . . 124.1(4) ?
C13 C8 C9 . . 117.8(4) ?
C13 C8 C7 . . 123.5(4) ?
C9 C8 C7 . . 118.5(4) ?
C10 C9 C8 . . 121.6(4) ?
C10 C9 H9A . . 119.2 ?
C8 C9 H9A . . 119.2 ?
C9 C10 C11 . . 119.2(4) ?
C9 C10 H10A . . 120.4 ?
C11 C10 H10A . . 120.4 ?
C12 C11 C10 . . 120.5(4) ?
C12 C11 Br . . 119.9(4) ?
C10 C11 Br . . 119.6(4) ?
C11 C12 C13 . . 119.7(4) ?
C11 C12 H12A . . 120.1 ?
C13 C12 H12A . . 120.1 ?
C12 C13 C8 . . 121.1(4) ?
C12 C13 H13A . . 119.4 ?
C8 C13 H13A . . 119.4 ?
N2 C14 C15 . . 112.8(4) ?
N2 C14 H14A . . 109.0 ?
C15 C14 H14A . . 109.0 ?
N2 C14 H14B . . 109.0 ?
C15 C14 H14B . . 109.0 ?
H14A C14 H14B . . 107.8 ?
C14 C15 H15A . . 109.5 ?
C14 C15 H15B . . 109.5 ?
H15A C15 H15B . . 109.5 ?
C14 C15 H15C . . 109.5 ?
H15A C15 H15C . . 109.5 ?
H15B C15 H15C . . 109.5 ?

loop_
_geom_bond_atom_site_label_1
_geom_bond_atom_site_label_2
_geom_bond_site_symmetry_2
_geom_bond_distance
_geom_bond_publ_flag
Br C11 . 1.883(4) ?
N1 C7 . 1.319(5) ?
N1 C6 . 1.374(5) ?
C1 N2 . 1.386(5) ?
C1 C6 . 1.388(6) ?
C1 C2 . 1.394(6) ?
N2 C7 . 1.365(5) ?
N2 C14 . 1.472(5) ?
C2 C3 . 1.379(7) ?
C2 H2A . 0.9300 ?
C3 C4 . 1.394(8) ?
C3 H3A . 0.9300 ?
C4 C5 . 1.370(7) ?
C4 H4A . 0.9300 ?
C5 C6 . 1.404(6) ?
C5 H5A . 0.9300 ?
C7 C8 . 1.464(5) ?
C8 C13 . 1.383(5) ?
C8 C9 . 1.388(6) ?
C9 C10 . 1.372(6) ?
C9 H9A . 0.9300 ?
C10 C11 . 1.379(6) ?
C10 H10A . 0.9300 ?
C11 C12 . 1.367(6) ?
C12 C13 . 1.379(5) ?
C12 H12A . 0.9300 ?
C13 H13A . 0.9300 ?
C14 C15 . 1.510(6) ?
C14 H14A . 0.9700 ?
C14 H14B . 0.9700 ?
C15 H15A . 0.9600 ?
C15 H15B . 0.9600 ?
C15 H15C . 0.9600 ?

loop_
_geom_hbond_atom_site_label_D
_geom_hbond_atom_site_label_H
_geom_hbond_atom_site_label_A
_geom_hbond_site_symmetry_A
_geom_hbond_distance_DH
_geom_hbond_distance_HA
_geom_hbond_distance_DA
_geom_hbond_angle_DHA
C12 H12A Cg2 2_635 0.93 2.80 3.364(2) 120
C13 H13A Cg1 2_635 0.93 2.93 3.429(5) 115

loop_
_geom_torsion_atom_site_label_1
_geom_torsion_atom_site_label_2
_geom_torsion_atom_site_label_3
_geom_torsion_atom_site_label_4
_geom_torsion_site_symmetry_1
_geom_torsion_site_symmetry_2
_geom_torsion_site_symmetry_3
_geom_torsion_site_symmetry_4
_geom_torsion
_geom_torsion_publ_flag
C6 C1 N2 C7 . . . . 0.7(4) ?
C2 C1 N2 C7 . . . . -179.9(4) ?
C6 C1 N2 C14 . . . . -179.8(4) ?
C2 C1 N2 C14 . . . . -0.3(7) ?
N2 C1 C2 C3 . . . . -176.6(4) ?
C6 C1 C2 C3 . . . . 2.7(6) ?
C1 C2 C3 C4 . . . . -0.6(7) ?
C2 C3 C4 C5 . . . . -1.8(8) ?
C3 C4 C5 C6 . . . . 2.0(7) ?
C7 N1 C6 C1 . . . . 1.5(5) ?
C7 N1 C6 C5 . . . . -176.5(4) ?
N2 C1 C6 N1 . . . . -1.4(5) ?
C2 C1 C6 N1 . . . . 179.1(4) ?
N2 C1 C6 C5 . . . . 176.9(3) ?
C2 C1 C6 C5 . . . . -2.6(6) ?
C4 C5 C6 N1 . . . . 178.1(4) ?
C4 C5 C6 C1 . . . . 0.2(6) ?
C6 N1 C7 N2 . . . . -1.1(5) ?
C6 N1 C7 C8 . . . . 178.2(4) ?
C1 N2 C7 N1 . . . . 0.2(5) ?
C14 N2 C7 N1 . . . . -179.2(4) ?
C1 N2 C7 C8 . . . . -179.0(4) ?
C14 N2 C7 C8 . . . . 1.5(7) ?
N1 C7 C8 C13 . . . . -133.5(4) ?
N2 C7 C8 C13 . . . . 45.7(6) ?
N1 C7 C8 C9 . . . . 40.5(6) ?
N2 C7 C8 C9 . . . . -140.3(4) ?
C13 C8 C9 C10 . . . . -1.5(6) ?
C7 C8 C9 C10 . . . . -175.9(4) ?
C8 C9 C10 C11 . . . . 0.5(7) ?
C9 C10 C11 C12 . . . . 0.2(7) ?
C9 C10 C11 Br . . . . -178.6(3) ?
C10 C11 C12 C13 . . . . 0.1(7) ?
Br C11 C12 C13 . . . . 179.0(3) ?
C11 C12 C13 C8 . . . . -1.2(6) ?
C9 C8 C13 C12 . . . . 1.9(6) ?
C7 C8 C13 C12 . . . . 175.9(4) ?
C7 N2 C14 C15 . . . . -106.0(5) ?
C1 N2 C14 C15 . . . . 74.6(5) ?

loop_
_cod_related_entry_id
_cod_related_entry_database
_cod_related_entry_code
1 ChemSpider 834964
